data_1563785
loop_
_publ_author_name
'Zhang, Ying'
'Lin, Longzhen'
'Zeng, Hongmei'
'Zou, Guohong'
'Lin, Zhien'

_publ_section_title
;
 Organically templated metal sulfate-oxalates: Solvent-free synthesis,
 crystal structure, and proton conduction
;
_journal_name_full 'Journal of Solid State Chemistry'
_journal_page_first 1
_journal_page_last 5
_journal_paper_doi 10.1016/j.jssc.2019.04.031
_journal_volume 276
_journal_year 2019
_chemical_formula_moiety 'C2 O9 S V, C5 H14 N2'
_chemical_formula_sum 'C7 H14 N2 O9 S V'
_chemical_formula_weight 353.20
_space_group_crystal_system triclinic
_space_group_IT_number 2
_space_group_name_Hall '-P 1'
_space_group_name_H-M_alt 'P -1'
_atom_sites_solution_hydrogens geom
_atom_sites_solution_primary direct
_cell_angle_alpha 77.130(5)
_cell_angle_beta 76.207(5)
_cell_angle_gamma 82.987(5)
_cell_formula_units_Z 2
_cell_length_a 6.2031(4)
_cell_length_b 8.6599(4)
_cell_length_c 12.1853(7)
_cell_measurement_reflns_used 3759
_cell_measurement_temperature 293(2)
_cell_measurement_theta_max 72.2140
_cell_measurement_theta_min 5.2310
_cell_volume 618.08(6)
_computing_cell_refinement
;
CrysAlisPro, Agilent Technologies,
Version 1.171.37.35 (release 13-08-2014 CrysAlis171 .NET)
(compiled Aug 13 2014,18:06:01)
;
_computing_data_collection
;
CrysAlisPro, Agilent Technologies,
Version 1.171.37.35 (release 13-08-2014 CrysAlis171 .NET)
(compiled Aug 13 2014,18:06:01)
;
_computing_data_reduction
;
CrysAlisPro, Agilent Technologies,
Version 1.171.37.35 (release 13-08-2014 CrysAlis171 .NET)
(compiled Aug 13 2014,18:06:01)
;
_computing_molecular_graphics 'Olex2 (Dolomanov et al., 2009)'
_computing_publication_material 'Olex2 (Dolomanov et al., 2009)'
_computing_structure_refinement 'ShelXL (Sheldrick, 2015)'
_computing_structure_solution 'ShelXT (Sheldrick, 2015)'
_diffrn_ambient_environment air
_diffrn_ambient_temperature 293(2)
_diffrn_detector 'CCD plate'
_diffrn_detector_area_resol_mean 15.9595
_diffrn_detector_type EosS2
_diffrn_measured_fraction_theta_full 1.000
_diffrn_measured_fraction_theta_max 1.000
_diffrn_measurement_details
;
#__ type_ start__ end____ width___ exp.time_
  1 omega   23.00   90.00   1.0000    5.6500
omega____ theta____ kappa____ phi______ frames
    -       36.5421 -125.0000   60.0000 67

#__ type_ start__ end____ width___ exp.time_
  2 omega   20.00  104.00   1.0000    5.6500
omega____ theta____ kappa____ phi______ frames
    -       36.5421   57.0000   90.0000 84

#__ type_ start__ end____ width___ exp.time_
  3 omega   20.00  104.00   1.0000    5.6500
omega____ theta____ kappa____ phi______ frames
    -       36.5421   57.0000    0.0000 84

#__ type_ start__ end____ width___ exp.time_
  4 omega   20.00  104.00   1.0000    5.6500
omega____ theta____ kappa____ phi______ frames
    -       36.5421   57.0000  -30.0000 84

#__ type_ start__ end____ width___ exp.time_
  5 omega  -31.00   53.00   1.0000    5.6500
omega____ theta____ kappa____ phi______ frames
    -       36.5421  -57.0000  120.0000 84

#__ type_ start__ end____ width___ exp.time_
  6 omega    1.00   75.00   1.0000    5.6500
omega____ theta____ kappa____ phi______ frames
    -       36.5421  -99.0000   90.0000 74

#__ type_ start__ end____ width___ exp.time_
  7 omega  -33.00   55.00   1.0000    5.6500
omega____ theta____ kappa____ phi______ frames
    -       36.5421  -38.0000 -180.0000 88

#__ type_ start__ end____ width___ exp.time_
  8 omega   23.00   90.00   1.0000    5.6500
omega____ theta____ kappa____ phi______ frames
    -       36.5421 -125.0000  -90.0000 67

#__ type_ start__ end____ width___ exp.time_
  9 omega   39.00  109.00   1.0000   22.6100
omega____ theta____ kappa____ phi______ frames
    -      108.0000  -94.0000    0.0000 70

#__ type_ start__ end____ width___ exp.time_
 10 omega   40.00   98.00   1.0000   22.6100
omega____ theta____ kappa____ phi______ frames
    -      108.0000  -45.0000  150.0000 58

#__ type_ start__ end____ width___ exp.time_
 11 omega   38.00  116.00   1.0000   22.6100
omega____ theta____ kappa____ phi______ frames
    -      108.0000 -111.0000  -60.0000 78

#__ type_ start__ end____ width___ exp.time_
 12 omega   38.00  116.00   1.0000   22.6100
omega____ theta____ kappa____ phi______ frames
    -      108.0000 -111.0000  150.0000 78

#__ type_ start__ end____ width___ exp.time_
 13 omega   41.00  126.00   1.0000   22.6100
omega____ theta____ kappa____ phi______ frames
    -      108.0000  -61.0000  -90.0000 85

#__ type_ start__ end____ width___ exp.time_
 14 omega  100.00  178.00   1.0000   22.6100
omega____ theta____ kappa____ phi______ frames
    -      108.0000  111.0000    0.0000 78

#__ type_ start__ end____ width___ exp.time_
 15 omega   40.00   98.00   1.0000   22.6100
omega____ theta____ kappa____ phi______ frames
    -      108.0000  -45.0000 -150.0000 58

#__ type_ start__ end____ width___ exp.time_
 16 omega   37.00  146.00   1.0000   22.6100
omega____ theta____ kappa____ phi______ frames
    -      108.0000  -15.0000 -120.0000 109

#__ type_ start__ end____ width___ exp.time_
 17 omega   91.00  176.00   1.0000   22.6100
omega____ theta____ kappa____ phi______ frames
    -      108.0000   45.0000  150.0000 85

#__ type_ start__ end____ width___ exp.time_
 18 omega   38.00   91.00   1.0000   22.6100
omega____ theta____ kappa____ phi______ frames
    -      108.0000  -30.0000   30.0000 53

#__ type_ start__ end____ width___ exp.time_
 19 omega   41.00  126.00   1.0000   22.6100
omega____ theta____ kappa____ phi______ frames
    -      108.0000  -61.0000    0.0000 85

#__ type_ start__ end____ width___ exp.time_
 20 omega   70.00  178.00   1.0000   22.6100
omega____ theta____ kappa____ phi______ frames
    -      108.0000   15.0000   90.0000 108

#__ type_ start__ end____ width___ exp.time_
 21 omega   39.00  109.00   1.0000   22.6100
omega____ theta____ kappa____ phi______ frames
    -      108.0000  -94.0000 -180.0000 70

#__ type_ start__ end____ width___ exp.time_
 22 omega   38.00   91.00   1.0000   22.6100
omega____ theta____ kappa____ phi______ frames
    -      108.0000  -30.0000  120.0000 53

#__ type_ start__ end____ width___ exp.time_
 23 omega  100.00  178.00   1.0000   22.6100
omega____ theta____ kappa____ phi______ frames
    -      108.0000  111.0000  -60.0000 78

#__ type_ start__ end____ width___ exp.time_
 24 omega  -35.00   66.00   1.0000    5.6500
omega____ theta____ kappa____ phi______ frames
    -       36.5421  -19.0000  -90.0000 101

#__ type_ start__ end____ width___ exp.time_
 25 omega   10.00  104.00   1.0000    5.6500
omega____ theta____ kappa____ phi______ frames
    -       36.5421   77.0000 -150.0000 94

#__ type_ start__ end____ width___ exp.time_
 26 omega   20.00  104.00   1.0000    5.6500
omega____ theta____ kappa____ phi______ frames
    -       36.5421   57.0000  -90.0000 84

#__ type_ start__ end____ width___ exp.time_
 27 omega   10.00  104.00   1.0000    5.6500
omega____ theta____ kappa____ phi______ frames
    -       36.5421   77.0000    0.0000 94

#__ type_ start__ end____ width___ exp.time_
 28 omega  -33.00   55.00   1.0000    5.6500
omega____ theta____ kappa____ phi______ frames
    -       36.5421  -38.0000    0.0000 88

#__ type_ start__ end____ width___ exp.time_
 29 omega   20.00  104.00   1.0000    5.6500
omega____ theta____ kappa____ phi______ frames
    -       36.5421   57.0000  150.0000 84

#__ type_ start__ end____ width___ exp.time_
 30 omega   70.00  178.00   1.0000   22.6100
omega____ theta____ kappa____ phi______ frames
    -      108.0000   15.0000  -60.0000 108
;
_diffrn_measurement_device 'four-circle diffractometer'
_diffrn_measurement_device_type 'New Gemini, Dual, Cu at zero, EosS2'
_diffrn_measurement_method '\w scans'
_diffrn_orient_matrix_UB_11 0.1378753000
_diffrn_orient_matrix_UB_12 0.0582027000
_diffrn_orient_matrix_UB_13 -0.1224414000
_diffrn_orient_matrix_UB_21 0.2152526000
_diffrn_orient_matrix_UB_22 -0.0373648000
_diffrn_orient_matrix_UB_23 0.0460515000
_diffrn_orient_matrix_UB_31 0.0200737000
_diffrn_orient_matrix_UB_32 -0.1693902000
_diffrn_orient_matrix_UB_33 -0.0233949000
_diffrn_radiation_monochromator graphite
_diffrn_radiation_probe x-ray
_diffrn_radiation_type CuK\a
_diffrn_radiation_wavelength 1.54184
_diffrn_reflns_av_R_equivalents 0.0411
_diffrn_reflns_av_unetI/netI 0.0375
_diffrn_reflns_Laue_measured_fraction_full 1.000
_diffrn_reflns_Laue_measured_fraction_max 1.000
_diffrn_reflns_limit_h_max 7
_diffrn_reflns_limit_h_min -7
_diffrn_reflns_limit_k_max 7
_diffrn_reflns_limit_k_min -10
_diffrn_reflns_limit_l_max 14
_diffrn_reflns_limit_l_min -14
_diffrn_reflns_number 6715
_diffrn_reflns_point_group_measured_fraction_full 1.000
_diffrn_reflns_point_group_measured_fraction_max 1.000
_diffrn_reflns_theta_full 67.079
_diffrn_reflns_theta_max 67.079
_diffrn_reflns_theta_min 5.253
_diffrn_source 'Enhance (Cu) X-ray Source'
_exptl_absorpt_coefficient_mu 8.798
_exptl_absorpt_correction_T_max 1.00000
_exptl_absorpt_correction_T_min 0.56754
_exptl_absorpt_correction_type multi-scan
_exptl_absorpt_process_details
;
CrysAlisPro, Agilent Technologies,
Version 1.171.37.35 (release 13-08-2014 CrysAlis171 .NET)
(compiled Aug 13 2014,18:06:01)
Empirical absorption correction using spherical harmonics,
 implemented in SCALE3 ABSPACK scaling algorithm.
;
_exptl_crystal_colour 'clear green'
_exptl_crystal_colour_lustre clear
_exptl_crystal_colour_primary green
_exptl_crystal_density_diffrn 1.898
_exptl_crystal_density_method 'not measured'
_exptl_crystal_description block
_exptl_crystal_F_000 362
_exptl_crystal_size_max 0.28
_exptl_crystal_size_mid 0.24
_exptl_crystal_size_min 0.16
_refine_diff_density_max 0.484
_refine_diff_density_min -0.499
_refine_diff_density_rms 0.105
_refine_ls_extinction_coef .
_refine_ls_extinction_method none
_refine_ls_goodness_of_fit_ref 1.058
_refine_ls_hydrogen_treatment constr
_refine_ls_matrix_type full
_refine_ls_number_parameters 182
_refine_ls_number_reflns 2216
_refine_ls_number_restraints 0
_refine_ls_restrained_S_all 1.058
_refine_ls_R_factor_all 0.0456
_refine_ls_R_factor_gt 0.0436
_refine_ls_shift/su_max 0.000
_refine_ls_shift/su_mean 0.000
_refine_ls_structure_factor_coef Fsqd
_refine_ls_weighting_details 'w=1/[\s^2^(Fo^2^)+(0.0832P)^2^+0.1135P] where P=(Fo^2^+2Fc^2^)/3'
_refine_ls_weighting_scheme calc
_refine_ls_wR_factor_gt 0.1150
_refine_ls_wR_factor_ref 0.1179
_reflns_Friedel_coverage 0.000
_reflns_Friedel_fraction_full .
_reflns_Friedel_fraction_max .
_reflns_number_gt 2068
_reflns_number_total 2216
_reflns_threshold_expression 'I > 2\s(I)'
_cod_data_source_file JSSC-2019-276-1.CIF
_cod_data_source_block 1
_cod_database_code 1563785
_shelx_space_group_comment
;
The symmetry employed for this shelxl refinement is uniquely defined
by the following loop, which should always be used as a source of
symmetry information in preference to the above space-group names.
They are only intended as comments.
;
_reflns_odcompleteness_completeness 99.95
_reflns_odcompleteness_iscentric 1
_reflns_odcompleteness_theta 66.97
_olex2_refinement_description
;
1. Fixed Uiso
 At 1.2 times of:
  All C(H,H) groups, All N(H) groups, All N(H,H,H) groups
2.a Ternary CH refined with riding coordinates:
 N2(H2)
2.b Secondary CH2 refined with riding coordinates:
 C3(H3A,H3B), C4(H4A,H4B), C5(H5A,H5B), C6(H6A,H6B), C7(H7A,H7B)
2.c Idealised Me refined as rotating group:
 N1(H1A,H1B,H1C)
;
_shelx_shelxl_version_number 2014/7

loop_
_space_group_symop_operation_xyz
'x, y, z'
'-x, -y, -z'

loop_
_atom_site_label
_atom_site_type_symbol
_atom_site_fract_x
_atom_site_fract_y
_atom_site_fract_z
_atom_site_U_iso_or_equiv
_atom_site_adp_type
_atom_site_occupancy
_atom_site_site_symmetry_order
_atom_site_calc_flag
_atom_site_refinement_flags_posn
_atom_site_refinement_flags_adp
_atom_site_refinement_flags_occupancy
_atom_site_disorder_assembly
_atom_site_disorder_group
V1 V 0.62784(7) 0.19491(5) 0.11159(4) 0.02065(19) Uani 1 1 d . . . . .
S1 S 0.40879(10) 0.37750(7) 0.31825(5) 0.0209(2) Uani 1 1 d . . . . .
O1 O 0.4517(4) 0.2348(2) 0.26233(17) 0.0330(5) Uani 1 1 d . . . . .
O2 O 0.5954(5) 0.3845(3) 0.3684(2) 0.0429(6) Uani 1 1 d . . . . .
O3 O 0.2017(4) 0.3528(3) 0.4054(2) 0.0436(6) Uani 1 1 d . . . . .
O4 O 0.3782(3) 0.5210(2) 0.23232(17) 0.0271(4) Uani 1 1 d . . . . .
O5 O 0.4361(3) 0.0072(2) 0.14550(16) 0.0245(4) Uani 1 1 d . . . . .
O6 O 0.3110(3) -0.1449(2) 0.05187(16) 0.0259(4) Uani 1 1 d . . . . .
O7 O 0.7429(3) 0.4150(2) 0.04430(16) 0.0213(4) Uani 1 1 d . . . . .
O8 O 0.6566(3) 0.6633(2) -0.04102(16) 0.0239(4) Uani 1 1 d . . . . .
O9 O 0.8540(4) 0.1155(3) 0.1449(2) 0.0386(5) Uani 1 1 d . . . . .
C1 C 0.4262(4) -0.0401(3) 0.0573(2) 0.0204(5) Uani 1 1 d . . . . .
C2 C 0.6151(4) 0.5247(3) 0.0006(2) 0.0185(5) Uani 1 1 d . . . . .
C3 C 0.1811(5) 0.2865(3) 0.8015(2) 0.0259(6) Uani 1 1 d . . . . .
H3A H 0.0958 0.2124 0.8636 0.031 Uiso 1 1 calc R . . . .
H3B H 0.3263 0.2872 0.8181 0.031 Uiso 1 1 calc R . . . .
C4 C 0.2094(5) 0.2308(4) 0.6893(2) 0.0256(6) Uani 1 1 d . . . . .
H4A H 0.3180 0.1402 0.6883 0.031 Uiso 1 1 calc R . . . .
H4B H 0.2674 0.3150 0.6256 0.031 Uiso 1 1 calc R . . . .
C5 C -0.0062(4) 0.1844(3) 0.6715(2) 0.0246(6) Uani 1 1 d . . . . .
H5A H -0.0706 0.1064 0.7380 0.030 Uiso 1 1 calc R . . . .
H5B H -0.1108 0.2772 0.6658 0.030 Uiso 1 1 calc R . . . .
C6 C 0.1541(5) -0.0427(3) 0.5737(2) 0.0252(6) Uani 1 1 d . . . . .
H6A H 0.0720 -0.1175 0.6367 0.030 Uiso 1 1 calc R . . . .
H6B H 0.2971 -0.0352 0.5906 0.030 Uiso 1 1 calc R . . . .
C7 C -0.1899(5) 0.1029(4) 0.5372(2) 0.0250(6) Uani 1 1 d . . . . .
H7A H -0.2725 0.2059 0.5294 0.030 Uiso 1 1 calc R . . . .
H7B H -0.2768 0.0303 0.5998 0.030 Uiso 1 1 calc R . . . .
N1 N 0.0656(4) 0.4490(3) 0.7971(2) 0.0299(6) Uani 1 1 d . . . . .
H1A H 0.1428 0.5172 0.7399 0.036 Uiso 1 1 calc GR . . . .
H1B H 0.0553 0.4786 0.8637 0.036 Uiso 1 1 calc GR . . . .
H1C H -0.0703 0.4478 0.7852 0.036 Uiso 1 1 calc GR . . . .
N2 N 0.0281(4) 0.1168(3) 0.56458(19) 0.0203(5) Uani 1 1 d . . . . .
H2 H 0.1130 0.1901 0.5001 0.024 Uiso 1 1 calc R . . . .

loop_
_atom_site_aniso_label
_atom_site_aniso_U_11
_atom_site_aniso_U_22
_atom_site_aniso_U_33
_atom_site_aniso_U_23
_atom_site_aniso_U_13
_atom_site_aniso_U_12
V1 0.0260(3) 0.0172(3) 0.0202(3) -0.00275(19) -0.00816(19) -0.00281(19)
S1 0.0251(4) 0.0197(4) 0.0180(3) -0.0025(2) -0.0048(2) -0.0037(3)
O1 0.0515(13) 0.0234(10) 0.0223(9) -0.0036(8) -0.0041(9) -0.0055(9)
O2 0.0532(15) 0.0373(13) 0.0476(13) -0.0028(11) -0.0323(12) -0.0069(11)
O3 0.0461(14) 0.0332(13) 0.0388(12) -0.0007(10) 0.0101(11) -0.0049(10)
O4 0.0286(10) 0.0231(10) 0.0280(10) -0.0002(8) -0.0074(8) -0.0031(8)
O5 0.0327(10) 0.0201(9) 0.0208(9) -0.0034(7) -0.0031(8) -0.0083(8)
O6 0.0318(10) 0.0245(10) 0.0220(9) -0.0065(8) -0.0017(8) -0.0088(8)
O7 0.0201(9) 0.0198(9) 0.0254(9) -0.0025(7) -0.0081(7) -0.0044(7)
O8 0.0235(9) 0.0220(10) 0.0270(10) -0.0012(8) -0.0089(7) -0.0053(8)
O9 0.0403(13) 0.0308(12) 0.0464(13) -0.0022(10) -0.0184(10) -0.0011(10)
C1 0.0216(12) 0.0161(12) 0.0221(13) -0.0035(10) -0.0026(10) -0.0007(10)
C2 0.0215(13) 0.0205(13) 0.0155(11) -0.0059(10) -0.0044(9) -0.0038(10)
C3 0.0252(13) 0.0284(15) 0.0270(14) -0.0061(11) -0.0093(11) -0.0054(11)
C4 0.0241(13) 0.0271(14) 0.0280(14) -0.0101(11) -0.0046(11) -0.0045(11)
C5 0.0227(13) 0.0298(15) 0.0230(13) -0.0092(11) -0.0048(10) -0.0016(11)
C6 0.0266(13) 0.0251(14) 0.0283(14) -0.0078(11) -0.0151(11) 0.0036(11)
C7 0.0210(13) 0.0284(15) 0.0282(14) -0.0090(11) -0.0091(10) 0.0015(11)
N1 0.0273(12) 0.0367(14) 0.0323(13) -0.0157(11) -0.0114(10) -0.0014(10)
N2 0.0194(10) 0.0217(11) 0.0204(10) -0.0053(8) -0.0046(8) -0.0015(9)

loop_
_atom_type_symbol
_atom_type_description
_atom_type_scat_dispersion_real
_atom_type_scat_dispersion_imag
_atom_type_scat_source
C C 0.0181 0.0091 'International Tables Vol C Tables 4.2.6.8 and 6.1.1.4'
H H 0.0000 0.0000 'International Tables Vol C Tables 4.2.6.8 and 6.1.1.4'
N N 0.0311 0.0180 'International Tables Vol C Tables 4.2.6.8 and 6.1.1.4'
O O 0.0492 0.0322 'International Tables Vol C Tables 4.2.6.8 and 6.1.1.4'
S S 0.3331 0.5567 'International Tables Vol C Tables 4.2.6.8 and 6.1.1.4'
V V 0.0687 2.1097 'International Tables Vol C Tables 4.2.6.8 and 6.1.1.4'

loop_
_geom_angle_atom_site_label_1
_geom_angle_atom_site_label_2
_geom_angle_atom_site_label_3
_geom_angle
_geom_angle_site_symmetry_1
_geom_angle_site_symmetry_3
O1 V1 O5 84.30(8) . .
O1 V1 O6 157.83(9) . 2_655
O1 V1 O7 98.65(8) . .
O1 V1 O8 84.58(9) . 2_665
O5 V1 O6 80.45(8) . 2_655
O5 V1 O7 160.49(8) . .
O5 V1 O8 84.85(8) . 2_665
O6 V1 O8 78.14(8) 2_655 2_665
O7 V1 O6 90.69(8) . 2_655
O7 V1 O8 76.29(7) . 2_665
O9 V1 O1 101.30(12) . .
O9 V1 O5 103.36(10) . .
O9 V1 O6 97.84(11) . 2_655
O9 V1 O7 95.00(10) . .
O9 V1 O8 170.24(10) . 2_665
O2 S1 O1 108.28(15) . .
O2 S1 O3 112.21(16) . .
O2 S1 O4 111.44(13) . .
O3 S1 O1 105.76(14) . .
O4 S1 O1 109.64(12) . .
O4 S1 O3 109.34(13) . .
S1 O1 V1 133.60(13) . .
C1 O5 V1 113.49(16) . .
C1 O6 V1 112.66(16) . 2_655
C2 O7 V1 118.73(16) . .
C2 O8 V1 111.82(16) . 2_665
O5 C1 C1 116.4(3) . 2_655
O6 C1 O5 127.1(2) . .
O6 C1 C1 116.6(3) . 2_655
O7 C2 C2 115.5(3) . 2_665
O8 C2 O7 126.9(2) . .
O8 C2 C2 117.7(3) . 2_665
H3A C3 H3B 107.9 . .
C4 C3 H3A 109.2 . .
C4 C3 H3B 109.2 . .
N1 C3 H3A 109.2 . .
N1 C3 H3B 109.2 . .
N1 C3 C4 112.1(2) . .
C3 C4 H4A 109.0 . .
C3 C4 H4B 109.0 . .
C3 C4 C5 113.0(2) . .
H4A C4 H4B 107.8 . .
C5 C4 H4A 109.0 . .
C5 C4 H4B 109.0 . .
C4 C5 H5A 109.1 . .
C4 C5 H5B 109.1 . .
H5A C5 H5B 107.9 . .
N2 C5 C4 112.3(2) . .
N2 C5 H5A 109.1 . .
N2 C5 H5B 109.1 . .
H6A C6 H6B 108.0 . .
C7 C6 H6A 109.4 2_556 .
C7 C6 H6B 109.4 2_556 .
N2 C6 H6A 109.4 . .
N2 C6 H6B 109.4 . .
N2 C6 C7 111.0(2) . 2_556
C6 C7 H7A 109.6 2_556 .
C6 C7 H7B 109.6 2_556 .
H7A C7 H7B 108.1 . .
N2 C7 C6 110.5(2) . 2_556
N2 C7 H7A 109.6 . .
N2 C7 H7B 109.6 . .
C3 N1 H1A 109.5 . .
C3 N1 H1B 109.5 . .
C3 N1 H1C 109.5 . .
H1A N1 H1B 109.5 . .
H1A N1 H1C 109.5 . .
H1B N1 H1C 109.5 . .
C5 N2 H2 108.1 . .
C6 N2 C5 113.2(2) . .
C6 N2 H2 108.1 . .
C7 N2 C5 110.7(2) . .
C7 N2 C6 108.5(2) . .
C7 N2 H2 108.1 . .

loop_
_geom_bond_atom_site_label_1
_geom_bond_atom_site_label_2
_geom_bond_distance
_geom_bond_site_symmetry_2
V1 O1 1.980(2) .
V1 O5 2.0410(19) .
V1 O6 2.0695(19) 2_655
V1 O7 2.0426(18) .
V1 O8 2.2548(19) 2_665
V1 O9 1.586(2) .
S1 O1 1.507(2) .
S1 O2 1.445(2) .
S1 O3 1.463(2) .
S1 O4 1.461(2) .
O5 C1 1.249(3) .
O6 V1 2.0695(19) 2_655
O6 C1 1.244(3) .
O7 C2 1.267(3) .
O8 V1 2.2548(19) 2_665
O8 C2 1.227(3) .
C1 C1 1.544(5) 2_655
C2 C2 1.545(5) 2_665
C3 H3A 0.9700 .
C3 H3B 0.9700 .
C3 C4 1.514(4) .
C3 N1 1.495(4) .
C4 H4A 0.9700 .
C4 H4B 0.9700 .
C4 C5 1.518(4) .
C5 H5A 0.9700 .
C5 H5B 0.9700 .
C5 N2 1.504(3) .
C6 H6A 0.9700 .
C6 H6B 0.9700 .
C6 C7 1.513(4) 2_556
C6 N2 1.497(4) .
C7 C6 1.513(4) 2_556
C7 H7A 0.9700 .
C7 H7B 0.9700 .
C7 N2 1.492(3) .
N1 H1A 0.8900 .
N1 H1B 0.8900 .
N1 H1C 0.8900 .
N2 H2 0.9800 .

loop_
_geom_hbond_atom_site_label_D
_geom_hbond_atom_site_label_H
_geom_hbond_atom_site_label_A
_geom_hbond_distance_DH
_geom_hbond_distance_HA
_geom_hbond_distance_DA
_geom_hbond_angle_DHA
_geom_hbond_site_symmetry_A
N1 H1A O2 0.89 1.98 2.827(4) 158.8 2_666
N1 H1B O7 0.89 2.25 2.997(3) 140.8 2_666
N1 H1C O4 0.89 1.95 2.833(3) 170.4 2_566
N2 H2 O3 0.98 1.67 2.622(3) 163.4 .
